data_4000571
_journal_name_full 'Chemistry of Materials'
_journal_paper_doi 10.1021/cm047881j
_journal_year 2005
_chemical_formula_moiety 'C8 H10 F10 Li N O6 S2'
_chemical_formula_sum 'C8 H10 F10 Li N O6 S2'
_chemical_formula_weight 477.23
_chemical_name_systematic (G1)1:LiBETI
_space_group_IT_number 33
_symmetry_cell_setting orthorhombic
_symmetry_space_group_name_Hall 'P 2c -2n'
_symmetry_space_group_name_H-M 'P n a 21'
_cell_angle_alpha 90.00
_cell_angle_beta 90.00
_cell_angle_gamma 90.00
_cell_formula_units_Z 8
_cell_length_a 22.447(2)
_cell_length_b 10.9470(12)
_cell_length_c 14.6431(15)
_cell_measurement_temperature 173(2)
_cell_volume 3598.2(6)
_exptl_crystal_density_diffrn 1.762
_cod_depositor_comments
;
The following automatic conversions were performed:
'_symmetry_cell_setting' value 'Orthorhombic' changed to 'orthorhombic'
according to '/home/saulius/struct/CIF-dictionaries/cif_core.dic'
dictionary named 'cif_core.dic' version 2.4.1 from 2010-06-29.

Automatic conversion script
Id: cif_fix_enum 1527 2010-12-29 10:47:43Z saulius 
;
_cod_database_code 4000571

loop_
_symmetry_equiv_pos_as_xyz
'x, y, z'
'-x, -y, z+1/2'
'x+1/2, -y+1/2, z'
'-x+1/2, y+1/2, z+1/2'

loop_
_atom_site_label
_atom_site_type_symbol
_atom_site_fract_x
_atom_site_fract_y
_atom_site_fract_z
_atom_site_U_iso_or_equiv
_atom_site_adp_type
_atom_site_occupancy
_atom_site_symmetry_multiplicity
_atom_site_calc_flag
_atom_site_refinement_flags
_atom_site_disorder_assembly
_atom_site_disorder_group
Li1 Li 0.4122(2) 0.5885(4) -0.1331(3) 0.0386(10) Uani 1 1 d . . .
C1 C 0.28909(15) 0.6266(3) -0.2264(3) 0.0601(9) Uani 1 1 d . . .
H1A H 0.2637 0.5967 -0.2760 0.090 Uiso 1 1 calc R . .
H1B H 0.2975 0.7136 -0.2357 0.090 Uiso 1 1 calc R . .
H1C H 0.2686 0.6154 -0.1679 0.090 Uiso 1 1 calc R . .
O1 O 0.34378(9) 0.55985(17) -0.22578(14) 0.0448(5) Uani 1 1 d . . .
C2 C 0.37035(17) 0.5520(3) -0.3136(2) 0.0584(9) Uani 1 1 d . . .
H2A H 0.3823 0.6342 -0.3351 0.070 Uiso 1 1 calc R . .
H2B H 0.3418 0.5171 -0.3580 0.070 Uiso 1 1 calc R . .
C3 C 0.42326(16) 0.4719(3) -0.3052(2) 0.0575(9) Uani 1 1 d . . .
H3A H 0.4108 0.3875 -0.2902 0.069 Uiso 1 1 calc R . .
H3B H 0.4454 0.4701 -0.3636 0.069 Uiso 1 1 calc R . .
O2 O 0.46032(9) 0.51964(17) -0.23414(16) 0.0503(5) Uani 1 1 d . . .
C4 C 0.51379(15) 0.4506(3) -0.2221(3) 0.0671(10) Uani 1 1 d . . .
H4A H 0.5291 0.4253 -0.2819 0.101 Uiso 1 1 calc R . .
H4B H 0.5053 0.3781 -0.1851 0.101 Uiso 1 1 calc R . .
H4C H 0.5437 0.5010 -0.1911 0.101 Uiso 1 1 calc R . .
Li2 Li 0.3445(2) 0.0954(4) -0.1567(3) 0.0368(10) Uani 1 1 d . . .
C5 C 0.23571(15) -0.0200(3) -0.2565(3) 0.0656(10) Uani 1 1 d . . .
H5A H 0.2271 -0.0702 -0.3104 0.098 Uiso 1 1 calc R . .
H5B H 0.2153 0.0587 -0.2621 0.098 Uiso 1 1 calc R . .
H5C H 0.2217 -0.0622 -0.2015 0.098 Uiso 1 1 calc R . .
O3 O 0.29819(9) -0.0002(2) -0.25017(14) 0.0507(5) Uani 1 1 d . . .
C6 C 0.32639(17) 0.0032(4) -0.3372(2) 0.0624(9) Uani 1 1 d . . .
H6A H 0.3163 0.0800 -0.3694 0.075 Uiso 1 1 calc R . .
H6B H 0.3130 -0.0664 -0.3751 0.075 Uiso 1 1 calc R . .
C7 C 0.39227(16) -0.0042(3) -0.3213(2) 0.0576(9) Uani 1 1 d . . .
H7A H 0.4031 -0.0857 -0.2972 0.069 Uiso 1 1 calc R . .
H7B H 0.4141 0.0091 -0.3792 0.069 Uiso 1 1 calc R . .
O4 O 0.40722(9) 0.08728(18) -0.25741(13) 0.0411(4) Uani 1 1 d . . .
C8 C 0.46998(14) 0.0918(3) -0.2398(2) 0.0553(8) Uani 1 1 d . . .
H8A H 0.4918 0.0856 -0.2976 0.083 Uiso 1 1 calc R . .
H8B H 0.4812 0.0236 -0.1999 0.083 Uiso 1 1 calc R . .
H8C H 0.4799 0.1692 -0.2098 0.083 Uiso 1 1 calc R . .
N1 N 0.46490(10) -0.13767(19) -0.01208(17) 0.0415(6) Uani 1 1 d . . .
S1 S 0.51111(3) -0.24589(6) -0.01635(6) 0.03951(17) Uani 1 1 d . A .
O5 O 0.54554(12) -0.2487(2) 0.06513(17) 0.0681(7) Uani 1 1 d . . .
O6 O 0.48897(8) -0.35774(16) -0.05275(16) 0.0476(5) Uani 1 1 d . . .
C9 C 0.6248(3) -0.2463(11) -0.1170(12) 0.071(4) Uani 0.51(4) 1 d PD A 1
F1 F 0.6499(7) -0.2025(18) -0.1909(11) 0.123(5) Uani 0.51(4) 1 d PD A 1
F2 F 0.6572(7) -0.2156(14) -0.0468(11) 0.086(4) Uani 0.51(4) 1 d PD A 1
F3 F 0.6160(7) -0.3628(12) -0.126(2) 0.124(6) Uani 0.51(4) 1 d PD A 1
C9' C 0.6234(5) -0.2546(10) -0.0929(15) 0.086(6) Uani 0.49(4) 1 d PD A 2
F1' F 0.6571(6) -0.2218(13) -0.1623(19) 0.112(5) Uani 0.49(4) 1 d PD A 2
F2' F 0.6513(10) -0.229(2) -0.0165(19) 0.140(7) Uani 0.49(4) 1 d PD A 2
F3' F 0.6167(6) -0.3738(11) -0.0957(15) 0.090(4) Uani 0.49(4) 1 d PD A 2
C10 C 0.56265(14) -0.1875(3) -0.1027(3) 0.0522(8) Uani 1 1 d D . .
F4 F 0.53709(10) -0.1978(2) -0.18461(14) 0.0742(6) Uani 1 1 d . A .
F5 F 0.57321(9) -0.06672(17) -0.08647(17) 0.0748(6) Uani 1 1 d . A .
S2 S 0.39927(3) -0.14294(5) -0.04565(5) 0.03199(15) Uani 1 1 d . . .
O7 O 0.38452(8) -0.24050(16) -0.10716(14) 0.0372(4) Uani 1 1 d . . .
O8 O 0.38011(8) -0.02311(16) -0.06999(13) 0.0398(5) Uani 1 1 d . . .
C11 C 0.35846(14) -0.1777(3) 0.0602(2) 0.0432(7) Uani 1 1 d . . .
F6 F 0.36422(10) -0.08276(18) 0.11736(13) 0.0688(6) Uani 1 1 d . . .
F7 F 0.38335(9) -0.27617(17) 0.09944(14) 0.0640(5) Uani 1 1 d . . .
C12 C 0.29165(16) -0.2039(3) 0.0472(3) 0.0587(9) Uani 1 1 d . . .
F8 F 0.26630(9) -0.1231(2) -0.0043(2) 0.1000(9) Uani 1 1 d . . .
F9 F 0.26460(11) -0.2085(2) 0.12784(16) 0.0847(7) Uani 1 1 d . . .
F10 F 0.28423(9) -0.3126(2) 0.00923(16) 0.0766(6) Uani 1 1 d . . .
N2 N 0.29949(10) 0.34571(19) -0.00467(16) 0.0392(6) Uani 1 1 d . . .
S3 S 0.36590(3) 0.34379(5) -0.03683(5) 0.02997(14) Uani 1 1 d . . .
O9 O 0.38025(8) 0.26081(16) -0.10966(13) 0.0334(4) Uani 1 1 d . . .
O10 O 0.38775(8) 0.46585(15) -0.04300(14) 0.0412(4) Uani 1 1 d . . .
C13 C 0.47074(14) 0.2570(3) 0.0523(2) 0.0480(8) Uani 1 1 d . . .
F11 F 0.49553(9) 0.2272(2) 0.13119(15) 0.0813(7) Uani 1 1 d . . .
F12 F 0.47970(8) 0.16677(18) -0.00554(15) 0.0664(6) Uani 1 1 d . . .
F13 F 0.49841(9) 0.35453(19) 0.02122(17) 0.0732(6) Uani 1 1 d . . .
C14 C 0.40409(13) 0.2819(2) 0.06505(19) 0.0380(6) Uani 1 1 d . . .
F14 F 0.37734(8) 0.17729(15) 0.08857(13) 0.0518(4) Uani 1 1 d . . .
F15 F 0.39758(8) 0.36191(16) 0.13344(12) 0.0541(4) Uani 1 1 d . . .
S4 S 0.25149(3) 0.24576(6) -0.02684(6) 0.03419(15) Uani 1 1 d . B .
O11 O 0.27129(9) 0.14558(16) -0.08179(15) 0.0444(5) Uani 1 1 d . . .
O12 O 0.21695(10) 0.2206(2) 0.05187(15) 0.0551(6) Uani 1 1 d . . .
C15 C 0.20171(13) 0.3326(3) -0.1021(2) 0.0440(7) Uani 1 1 d D . .
F16 F 0.19350(8) 0.44543(16) -0.06783(14) 0.0619(5) Uani 1 1 d . B .
F17 F 0.22806(9) 0.3456(2) -0.18287(13) 0.0702(6) Uani 1 1 d . B .
C16 C 0.1392(3) 0.2734(9) -0.1066(13) 0.068(4) Uani 0.57(4) 1 d PD B 1
F18 F 0.1427(4) 0.1555(8) -0.1206(19) 0.087(4) Uani 0.57(4) 1 d PD B 1
F19 F 0.1106(5) 0.3231(17) -0.1761(12) 0.102(4) Uani 0.57(4) 1 d PD B 1
F20 F 0.1089(6) 0.2971(11) -0.0318(11) 0.085(3) Uani 0.57(4) 1 d PD B 1
C16' C 0.1406(4) 0.2782(11) -0.1303(14) 0.055(5) Uani 0.43(4) 1 d PD B 2
F18' F 0.1486(9) 0.1722(15) -0.170(3) 0.098(6) Uani 0.43(4) 1 d PD B 2
F19' F 0.1115(7) 0.3503(17) -0.1875(10) 0.091(5) Uani 0.43(4) 1 d PD B 2
F20' F 0.1087(9) 0.264(3) -0.0557(15) 0.106(6) Uani 0.43(4) 1 d PD B 2
